data_4301837
loop_
_publ_author_name
'Jessie D. Monegan'
'Scott D. Bunge'

_publ_contact_author_address
;Department of Chemistry
Kent State University
Kent, OH 44242
;
_publ_contact_author_email sbunge@kent.edu
_publ_contact_author_fax '(+1) 330 672-3816'
_publ_contact_author_name 'Scott D. Bunge'
_publ_contact_author_phone '(+1) 330 672-9445'
_publ_section_title
;
Structurally Characterized 1,1,3,3-Tetramethylguanidine Solvated Magnesium
Aryloxide Complexes: [Mg(\m-OEt)(DBP)(H-TMG)]2, [Mg(\m-OBc)(DBP)(H-TMG)]2,
[Mg(\m-TMBA)(DBP)(H-TMG)]2, [Mg(\m-DPP)(DBP)(H-TMG)]2, [Mg(BMP)2(H-TMG)2],
[Mg(O-2,6-Ph2C6H3)2(H-TMG)2]
;
_journal_name_full 'Inorganic Chemistry'
_journal_page_first 3248
_journal_page_last 3256
_journal_paper_doi 10.1021/ic8022776
_journal_volume 48
_journal_year 2009
_chemical_formula_sum 'C46 H52 Mg N6 O2'
_chemical_formula_weight 745.25
_chemical_name_common '[Mg(O-2,6-Ph2C6H3)2(H-TMG)2] (6a)'
_chemical_name_systematic
;

 ?

;
_space_group_IT_number 14
_symmetry_cell_setting monoclinic
_symmetry_space_group_name_Hall '-P 2yn'
_symmetry_space_group_name_H-M 'P 1 21/n 1'
_atom_sites_solution_hydrogens geom
_atom_sites_solution_primary direct
_atom_sites_solution_secondary difmap
_audit_creation_method SHELXL-97
_cell_angle_alpha 90.00
_cell_angle_beta 91.491(4)
_cell_angle_gamma 90.00
_cell_formula_units_Z 4
_cell_length_a 16.160(3)
_cell_length_b 12.509(3)
_cell_length_c 20.640(4)
_cell_measurement_reflns_used 2123
_cell_measurement_temperature 160(2)
_cell_measurement_theta_max 18.77
_cell_measurement_theta_min 2.27
_cell_volume 4170.9(15)
_computing_cell_refinement 'Bruker SMART'
_computing_data_collection 'Bruker SMART'
_computing_data_reduction 'Bruker SAINT'
_computing_molecular_graphics 'Bruker SHELXTL'
_computing_publication_material 'Bruker SHELXTL'
_computing_structure_refinement 'SHELXL-97 (Sheldrick, 1997)'
_computing_structure_solution 'SHELXS-97 (Sheldrick, 1990)'
_diffrn_ambient_temperature 160(2)
_diffrn_measured_fraction_theta_full 1.000
_diffrn_measured_fraction_theta_max 1.000
_diffrn_measurement_device_type 'CCD area detector'
_diffrn_measurement_method 'phi and omega scans'
_diffrn_radiation_monochromator graphite
_diffrn_radiation_source 'fine-focus sealed tube'
_diffrn_radiation_type MoK\a
_diffrn_radiation_wavelength 0.71073
_diffrn_reflns_av_R_equivalents 0.1201
_diffrn_reflns_av_sigmaI/netI 0.1279
_diffrn_reflns_limit_h_max 19
_diffrn_reflns_limit_h_min -19
_diffrn_reflns_limit_k_max 14
_diffrn_reflns_limit_k_min -14
_diffrn_reflns_limit_l_max 24
_diffrn_reflns_limit_l_min -24
_diffrn_reflns_number 33123
_diffrn_reflns_theta_full 25.05
_diffrn_reflns_theta_max 25.05
_diffrn_reflns_theta_min 1.58
_exptl_absorpt_coefficient_mu 0.087
_exptl_absorpt_correction_T_max 0.9913
_exptl_absorpt_correction_T_min 0.9785
_exptl_absorpt_correction_type multi-scan
_exptl_absorpt_process_details SADABS
_exptl_crystal_colour colorless
_exptl_crystal_density_diffrn 1.187
_exptl_crystal_density_meas ?
_exptl_crystal_density_method .
_exptl_crystal_description block
_exptl_crystal_F_000 1592
_exptl_crystal_size_max 0.25
_exptl_crystal_size_mid 0.20
_exptl_crystal_size_min 0.10
_refine_diff_density_max 0.208
_refine_diff_density_min -0.206
_refine_diff_density_rms 0.040
_refine_ls_extinction_method none
_refine_ls_goodness_of_fit_ref 0.639
_refine_ls_hydrogen_treatment constr
_refine_ls_matrix_type full
_refine_ls_number_parameters 504
_refine_ls_number_reflns 7386
_refine_ls_number_restraints 0
_refine_ls_restrained_S_all 0.639
_refine_ls_R_factor_all 0.1211
_refine_ls_R_factor_gt 0.0441
_refine_ls_shift/su_max 0.000
_refine_ls_shift/su_mean 0.000
_refine_ls_structure_factor_coef Fsqd
_refine_ls_weighting_details 'calc w=1/[\s^2^(Fo^2^)+(0.1000P)^2^+0.3198P] where P=(Fo^2^+2Fc^2^)/3'
_refine_ls_weighting_scheme calc
_refine_ls_wR_factor_gt 0.1045
_refine_ls_wR_factor_ref 0.1474
_reflns_number_gt 3401
_reflns_number_total 7386
_reflns_threshold_expression >2sigma(I)
_cod_data_source_file ic8022776_si_002_7.cif
_cod_data_source_block jdm010_0m
_cod_depositor_comments
;
The following automatic conversions were performed:
'_symmetry_cell_setting' value 'Monoclinic' changed to 'monoclinic'
according to '/home/saulius/struct/CIF-dictionaries/cif_core.dic'
dictionary named 'cif_core.dic' version 2.4.1 from
2010-06-29.

'_exptl_absorpt_correction_type' value 'MULTI-SCAN' changed
to 'multi-scan' according to
'/home/saulius/struct/CIF-dictionaries/cif_core.dic' dictionary named
'cif_core.dic' version 2.4.1 from 2010-06-29.

Automatic conversion script
Id: cif_fix_enum 1527 2010-12-29 10:47:43Z saulius 
;
_cod_original_cell_volume 4171.0(15)
_cod_original_sg_symbol_H-M 'P 21/n'
_cod_database_code 4301837

loop_
_symmetry_equiv_pos_as_xyz
'x, y, z'
'-x+1/2, y+1/2, -z+1/2'
'-x, -y, -z'
'x-1/2, -y-1/2, z-1/2'

loop_
_atom_site_label
_atom_site_type_symbol
_atom_site_fract_x
_atom_site_fract_y
_atom_site_fract_z
_atom_site_U_iso_or_equiv
_atom_site_adp_type
_atom_site_occupancy
_atom_site_symmetry_multiplicity
_atom_site_calc_flag
_atom_site_refinement_flags
_atom_site_disorder_assembly
_atom_site_disorder_group
Mg1 Mg 0.23386(6) 0.64883(7) 0.02020(4) 0.0282(2) Uani 1 1 d . . .
O1 O 0.31920(12) 0.66531(15) -0.04084(9) 0.0333(5) Uani 1 1 d . . .
O2 O 0.22034(11) 0.73400(14) 0.09558(9) 0.0319(5) Uani 1 1 d . . .
N1 N 0.13392(15) 0.67064(18) -0.04376(11) 0.0356(6) Uani 1 1 d . . .
H1 H 0.1498 0.6589 -0.0836 0.043 Uiso 1 1 calc R . .
N2 N 0.01604(16) 0.7490(2) -0.09569(12) 0.0410(7) Uani 1 1 d . . .
N3 N 0.00719(15) 0.67198(18) 0.00617(12) 0.0349(6) Uani 1 1 d . . .
N4 N 0.23428(14) 0.49475(17) 0.05770(11) 0.0317(6) Uani 1 1 d . . .
H4 H 0.2098 0.4928 0.0953 0.038 Uiso 1 1 calc R . .
N5 N 0.28457(15) 0.32260(18) 0.08426(11) 0.0348(6) Uani 1 1 d . . .
N6 N 0.26467(15) 0.37249(18) -0.02304(11) 0.0331(6) Uani 1 1 d . . .
C1 C 0.37959(19) 0.7321(2) -0.05514(15) 0.0340(7) Uani 1 1 d . . .
C2 C 0.38323(19) 0.7787(2) -0.11781(15) 0.0390(8) Uani 1 1 d . . .
C3 C 0.4428(2) 0.8558(3) -0.13041(17) 0.0477(9) Uani 1 1 d . . .
H3 H 0.4442 0.8871 -0.1723 0.057 Uiso 1 1 calc R . .
C4 C 0.4999(2) 0.8877(3) -0.08346(18) 0.0510(10) Uani 1 1 d . . .
H4A H 0.5394 0.9416 -0.0925 0.061 Uiso 1 1 calc R . .
C5 C 0.49893(19) 0.8401(2) -0.02312(16) 0.0420(8) Uani 1 1 d . . .
H5 H 0.5384 0.8617 0.0092 0.050 Uiso 1 1 calc R . .
C6 C 0.44121(18) 0.7611(2) -0.00848(15) 0.0337(7) Uani 1 1 d . . .
C7 C 0.3222(2) 0.7493(2) -0.17002(15) 0.0418(8) Uani 1 1 d . . .
C8 C 0.3064(3) 0.6440(3) -0.18652(17) 0.0694(12) Uani 1 1 d . . .
H8 H 0.3337 0.5882 -0.1632 0.083 Uiso 1 1 calc R . .
C9 C 0.2513(3) 0.6192(3) -0.23669(19) 0.0917(16) Uani 1 1 d . . .
H9 H 0.2417 0.5463 -0.2474 0.110 Uiso 1 1 calc R . .
C10 C 0.2098(3) 0.6972(3) -0.27148(18) 0.0772(13) Uani 1 1 d . . .
H10 H 0.1713 0.6788 -0.3052 0.093 Uiso 1 1 calc R . .
C11 C 0.2252(3) 0.8018(3) -0.25649(17) 0.0666(12) Uani 1 1 d . . .
H11 H 0.1981 0.8570 -0.2804 0.080 Uiso 1 1 calc R . .
C12 C 0.2809(2) 0.8275(3) -0.20581(16) 0.0558(10) Uani 1 1 d . . .
H12 H 0.2907 0.9006 -0.1957 0.067 Uiso 1 1 calc R . .
C13 C 0.44695(17) 0.7070(2) 0.05508(15) 0.0363(8) Uani 1 1 d . . .
C14 C 0.44593(18) 0.5952(3) 0.05872(16) 0.0428(8) Uani 1 1 d . . .
H14 H 0.4351 0.5546 0.0205 0.051 Uiso 1 1 calc R . .
C15 C 0.4603(2) 0.5429(3) 0.1167(2) 0.0629(11) Uani 1 1 d . . .
H15 H 0.4605 0.4669 0.1180 0.075 Uiso 1 1 calc R . .
C16 C 0.4743(3) 0.6009(4) 0.1728(2) 0.0747(13) Uani 1 1 d . . .
H16 H 0.4838 0.5650 0.2129 0.090 Uiso 1 1 calc R . .
C17 C 0.4745(3) 0.7110(4) 0.17059(19) 0.0720(12) Uani 1 1 d . . .
H17 H 0.4840 0.7510 0.2092 0.086 Uiso 1 1 calc R . .
C18 C 0.4608(2) 0.7633(3) 0.11229(17) 0.0525(9) Uani 1 1 d . . .
H18 H 0.4608 0.8393 0.1114 0.063 Uiso 1 1 calc R . .
C19 C 0.05566(19) 0.6959(2) -0.04482(15) 0.0329(7) Uani 1 1 d . . .
C20 C 0.03609(18) 0.5949(2) 0.05439(14) 0.0380(8) Uani 1 1 d . . .
H20A H 0.0671 0.5380 0.0331 0.057 Uiso 1 1 calc R . .
H20B H -0.0115 0.5639 0.0761 0.057 Uiso 1 1 calc R . .
H20C H 0.0722 0.6308 0.0865 0.057 Uiso 1 1 calc R . .
C21 C -0.05145(19) 0.7517(2) 0.03015(16) 0.0436(8) Uani 1 1 d . . .
H21A H -0.0323 0.7773 0.0728 0.065 Uiso 1 1 calc R . .
H21B H -0.1062 0.7190 0.0337 0.065 Uiso 1 1 calc R . .
H21C H -0.0548 0.8120 -0.0001 0.065 Uiso 1 1 calc R . .
C22 C -0.0653(2) 0.7118(3) -0.11818(18) 0.0563(10) Uani 1 1 d . . .
H22A H -0.0587 0.6579 -0.1521 0.084 Uiso 1 1 calc R . .
H22B H -0.0973 0.7723 -0.1357 0.084 Uiso 1 1 calc R . .
H22C H -0.0946 0.6803 -0.0818 0.084 Uiso 1 1 calc R . .
C23 C 0.0664(2) 0.7897(3) -0.14722(16) 0.0521(9) Uani 1 1 d . . .
H23A H 0.1158 0.8243 -0.1285 0.078 Uiso 1 1 calc R . .
H23B H 0.0344 0.8418 -0.1730 0.078 Uiso 1 1 calc R . .
H23C H 0.0830 0.7305 -0.1751 0.078 Uiso 1 1 calc R . .
C24 C 0.16355(17) 0.7952(2) 0.12145(14) 0.0292(7) Uani 1 1 d . . .
C25 C 0.13821(17) 0.8930(2) 0.09229(14) 0.0307(7) Uani 1 1 d . . .
C26 C 0.07399(18) 0.9522(2) 0.11911(14) 0.0354(7) Uani 1 1 d . . .
H26 H 0.0575 1.0177 0.0995 0.043 Uiso 1 1 calc R . .
C27 C 0.03402(18) 0.9167(2) 0.17385(14) 0.0371(8) Uani 1 1 d . . .
H27 H -0.0105 0.9566 0.1909 0.045 Uiso 1 1 calc R . .
C28 C 0.05966(18) 0.8229(2) 0.20321(14) 0.0368(8) Uani 1 1 d . . .
H28 H 0.0328 0.7995 0.2411 0.044 Uiso 1 1 calc R . .
C29 C 0.12382(18) 0.7614(2) 0.17895(13) 0.0316(7) Uani 1 1 d . . .
C30 C 0.17928(18) 0.9356(2) 0.03383(14) 0.0317(7) Uani 1 1 d . . .
C31 C 0.13236(19) 0.9823(2) -0.01644(15) 0.0381(8) Uani 1 1 d . . .
H31 H 0.0737 0.9836 -0.0141 0.046 Uiso 1 1 calc R . .
C32 C 0.1699(2) 1.0268(2) -0.06961(15) 0.0439(8) Uani 1 1 d . . .
H32 H 0.1370 1.0587 -0.1032 0.053 Uiso 1 1 calc R . .
C33 C 0.2547(2) 1.0250(2) -0.07395(16) 0.0435(8) Uani 1 1 d . . .
H33 H 0.2806 1.0557 -0.1103 0.052 Uiso 1 1 calc R . .
C34 C 0.3022(2) 0.9778(2) -0.02454(15) 0.0406(8) Uani 1 1 d . . .
H34 H 0.3608 0.9761 -0.0273 0.049 Uiso 1 1 calc R . .
C35 C 0.26488(18) 0.9333(2) 0.02846(14) 0.0344(7) Uani 1 1 d . . .
H35 H 0.2980 0.9008 0.0616 0.041 Uiso 1 1 calc R . .
C36 C 0.14790(19) 0.6609(2) 0.21254(13) 0.0359(8) Uani 1 1 d . . .
C37 C 0.2307(2) 0.6345(3) 0.22650(14) 0.0455(9) Uani 1 1 d . . .
H37 H 0.2736 0.6785 0.2107 0.055 Uiso 1 1 calc R . .
C38 C 0.2505(2) 0.5446(3) 0.26332(16) 0.0559(10) Uani 1 1 d . . .
H38 H 0.3069 0.5291 0.2737 0.067 Uiso 1 1 calc R . .
C39 C 0.1894(3) 0.4779(3) 0.28479(16) 0.0614(11) Uani 1 1 d . . .
H39 H 0.2036 0.4165 0.3099 0.074 Uiso 1 1 calc R . .
C40 C 0.1078(3) 0.5002(3) 0.26986(17) 0.0611(11) Uani 1 1 d . . .
H40 H 0.0654 0.4537 0.2840 0.073 Uiso 1 1 calc R . .
C41 C 0.0874(2) 0.5912(3) 0.23386(15) 0.0449(9) Uani 1 1 d . . .
H41 H 0.0308 0.6060 0.2237 0.054 Uiso 1 1 calc R . .
C42 C 0.26061(17) 0.3995(2) 0.04136(14) 0.0299(7) Uani 1 1 d . . .
C43 C 0.22072(19) 0.4365(2) -0.07156(15) 0.0414(8) Uani 1 1 d . . .
H43A H 0.1692 0.4635 -0.0536 0.062 Uiso 1 1 calc R . .
H43B H 0.2078 0.3924 -0.1097 0.062 Uiso 1 1 calc R . .
H43C H 0.2555 0.4969 -0.0841 0.062 Uiso 1 1 calc R . .
C44 C 0.33936(19) 0.3209(3) -0.04691(16) 0.0459(9) Uani 1 1 d . . .
H44A H 0.3762 0.3023 -0.0102 0.069 Uiso 1 1 calc R . .
H44B H 0.3679 0.3700 -0.0758 0.069 Uiso 1 1 calc R . .
H44C H 0.3239 0.2558 -0.0707 0.069 Uiso 1 1 calc R . .
C45 C 0.2757(2) 0.2085(2) 0.07056(16) 0.0417(8) Uani 1 1 d . . .
H45A H 0.2476 0.1988 0.0283 0.063 Uiso 1 1 calc R . .
H45B H 0.2431 0.1749 0.1043 0.063 Uiso 1 1 calc R . .
H45C H 0.3306 0.1752 0.0698 0.063 Uiso 1 1 calc R . .
C46 C 0.2981(2) 0.3490(3) 0.15208(15) 0.0488(9) Uani 1 1 d . . .
H46A H 0.3185 0.4226 0.1559 0.073 Uiso 1 1 calc R . .
H46B H 0.3392 0.3000 0.1713 0.073 Uiso 1 1 calc R . .
H46C H 0.2460 0.3423 0.1749 0.073 Uiso 1 1 calc R . .

loop_
_atom_site_aniso_label
_atom_site_aniso_U_11
_atom_site_aniso_U_22
_atom_site_aniso_U_33
_atom_site_aniso_U_23
_atom_site_aniso_U_13
_atom_site_aniso_U_12
Mg1 0.0307(5) 0.0249(5) 0.0291(5) 0.0003(4) 0.0013(4) 0.0016(4)
O1 0.0351(12) 0.0313(12) 0.0338(12) 0.0004(9) 0.0063(9) -0.0010(10)
O2 0.0322(11) 0.0306(11) 0.0327(12) -0.0029(9) 0.0003(9) 0.0070(9)
N1 0.0362(15) 0.0393(16) 0.0311(15) -0.0021(12) -0.0016(12) 0.0069(12)
N2 0.0416(16) 0.0422(16) 0.0387(16) 0.0057(13) -0.0101(13) 0.0058(13)
N3 0.0344(14) 0.0294(14) 0.0409(16) 0.0025(12) -0.0009(12) 0.0058(11)
N4 0.0371(14) 0.0287(14) 0.0298(14) 0.0006(11) 0.0083(11) 0.0020(11)
N5 0.0432(16) 0.0279(14) 0.0332(15) 0.0000(11) -0.0044(12) 0.0047(12)
N6 0.0359(14) 0.0319(14) 0.0315(14) -0.0050(11) 0.0004(12) 0.0072(12)
C1 0.0375(19) 0.0284(17) 0.0364(19) 0.0012(14) 0.0084(15) 0.0042(14)
C2 0.045(2) 0.0372(19) 0.0355(19) 0.0028(15) 0.0090(16) 0.0043(16)
C3 0.049(2) 0.043(2) 0.052(2) 0.0164(17) 0.0176(19) 0.0035(17)
C4 0.0325(19) 0.045(2) 0.076(3) 0.019(2) 0.0116(19) 0.0006(16)
C5 0.0351(18) 0.0336(19) 0.057(2) 0.0060(17) 0.0018(17) 0.0013(15)
C6 0.0291(17) 0.0307(17) 0.0414(19) 0.0027(14) 0.0052(15) 0.0054(14)
C7 0.061(2) 0.0337(19) 0.0310(18) 0.0027(15) 0.0114(17) 0.0032(16)
C8 0.123(4) 0.044(2) 0.041(2) -0.0034(18) -0.008(2) 0.007(2)
C9 0.173(5) 0.050(3) 0.050(3) -0.014(2) -0.030(3) 0.001(3)
C10 0.126(4) 0.066(3) 0.039(2) -0.012(2) -0.018(2) 0.001(3)
C11 0.099(3) 0.065(3) 0.036(2) 0.003(2) -0.002(2) 0.006(2)
C12 0.079(3) 0.047(2) 0.042(2) 0.0019(18) 0.001(2) 0.001(2)
C13 0.0246(17) 0.0395(19) 0.045(2) 0.0054(16) -0.0016(15) 0.0064(14)
C14 0.0397(19) 0.038(2) 0.051(2) 0.0080(17) -0.0015(16) 0.0004(15)
C15 0.051(2) 0.054(2) 0.083(3) 0.031(2) -0.009(2) -0.0091(19)
C16 0.078(3) 0.090(4) 0.055(3) 0.031(3) -0.018(2) -0.007(3)
C17 0.087(3) 0.079(3) 0.049(3) 0.007(2) -0.015(2) -0.002(3)
C18 0.056(2) 0.052(2) 0.048(2) 0.0007(18) -0.0106(19) 0.0019(18)
C19 0.0401(19) 0.0224(16) 0.0358(19) -0.0028(13) -0.0064(16) 0.0009(14)
C20 0.0355(18) 0.0419(19) 0.0363(18) 0.0017(15) -0.0034(15) -0.0038(15)
C21 0.0392(19) 0.0345(19) 0.057(2) -0.0041(16) 0.0064(17) 0.0044(15)
C22 0.049(2) 0.058(2) 0.061(2) 0.0023(19) -0.0228(19) -0.0010(18)
C23 0.062(2) 0.051(2) 0.044(2) 0.0111(17) -0.0060(19) 0.0059(18)
C24 0.0300(17) 0.0273(16) 0.0301(17) -0.0082(13) -0.0040(14) 0.0034(13)
C25 0.0288(16) 0.0287(16) 0.0343(17) -0.0062(14) -0.0037(14) 0.0001(13)
C26 0.0369(18) 0.0316(17) 0.0374(19) -0.0078(14) -0.0068(15) 0.0068(14)
C27 0.0344(18) 0.0406(19) 0.0364(19) -0.0097(15) 0.0012(15) 0.0136(15)
C28 0.0383(18) 0.043(2) 0.0291(17) -0.0055(15) 0.0027(14) 0.0066(15)
C29 0.0369(18) 0.0323(17) 0.0253(17) -0.0054(13) -0.0027(14) 0.0040(14)
C30 0.0351(18) 0.0226(16) 0.0372(18) -0.0042(13) -0.0012(15) 0.0047(13)
C31 0.0397(19) 0.0315(18) 0.043(2) -0.0049(15) -0.0047(16) 0.0042(15)
C32 0.063(2) 0.0331(19) 0.036(2) 0.0015(15) -0.0052(17) 0.0086(17)
C33 0.061(2) 0.0289(18) 0.041(2) -0.0017(15) 0.0056(18) 0.0027(16)
C34 0.0407(19) 0.0323(18) 0.049(2) -0.0027(16) 0.0047(17) 0.0001(15)
C35 0.0401(19) 0.0263(17) 0.0368(19) -0.0004(14) -0.0030(15) 0.0030(14)
C36 0.047(2) 0.0382(19) 0.0225(16) -0.0070(14) 0.0008(15) 0.0081(16)
C37 0.052(2) 0.050(2) 0.0335(19) -0.0082(16) -0.0053(17) 0.0154(17)
C38 0.066(3) 0.064(3) 0.037(2) -0.0060(19) -0.0089(19) 0.031(2)
C39 0.101(3) 0.052(2) 0.032(2) 0.0052(17) 0.011(2) 0.030(2)
C40 0.087(3) 0.052(2) 0.045(2) 0.0087(19) 0.018(2) 0.011(2)
C41 0.054(2) 0.046(2) 0.0353(19) 0.0040(16) 0.0105(17) 0.0104(17)
C42 0.0274(16) 0.0279(17) 0.0345(18) -0.0013(14) 0.0009(14) -0.0021(13)
C43 0.048(2) 0.0380(19) 0.0375(19) -0.0043(15) -0.0060(16) 0.0023(16)
C44 0.044(2) 0.048(2) 0.046(2) -0.0054(16) 0.0123(16) 0.0089(16)
C45 0.046(2) 0.0274(17) 0.052(2) 0.0044(15) 0.0027(17) 0.0044(15)
C46 0.065(2) 0.044(2) 0.037(2) 0.0059(16) -0.0090(18) -0.0022(18)

loop_
_atom_type_symbol
_atom_type_description
_atom_type_scat_dispersion_real
_atom_type_scat_dispersion_imag
_atom_type_scat_source
C C 0.0033 0.0016 'International Tables Vol C Tables 4.2.6.8 and 6.1.1.4'
H H 0.0000 0.0000 'International Tables Vol C Tables 4.2.6.8 and 6.1.1.4'
N N 0.0061 0.0033 'International Tables Vol C Tables 4.2.6.8 and 6.1.1.4'
O O 0.0106 0.0060 'International Tables Vol C Tables 4.2.6.8 and 6.1.1.4'
Mg Mg 0.0486 0.0363 'International Tables Vol C Tables 4.2.6.8 and 6.1.1.4'

loop_
_geom_angle_atom_site_label_1
_geom_angle_atom_site_label_2
_geom_angle_atom_site_label_3
_geom_angle
_geom_angle_site_symmetry_1
_geom_angle_site_symmetry_3
_geom_angle_publ_flag
O2 Mg1 O1 125.54(9) . . ?
O2 Mg1 N4 102.37(9) . . ?
O1 Mg1 N4 110.60(9) . . ?
O2 Mg1 N1 110.01(10) . . ?
O1 Mg1 N1 97.46(10) . . ?
N4 Mg1 N1 110.71(10) . . ?
C1 O1 Mg1 140.09(18) . . ?
C24 O2 Mg1 138.76(18) . . ?
C19 N1 Mg1 141.3(2) . . ?
C19 N1 H1 109.3 . . ?
Mg1 N1 H1 109.3 . . ?
C19 N2 C23 117.9(3) . . ?
C19 N2 C22 118.9(3) . . ?
C23 N2 C22 113.4(3) . . ?
C19 N3 C20 119.6(2) . . ?
C19 N3 C21 120.0(2) . . ?
C20 N3 C21 114.7(2) . . ?
C42 N4 Mg1 138.1(2) . . ?
C42 N4 H4 110.9 . . ?
Mg1 N4 H4 110.9 . . ?
C42 N5 C46 120.1(2) . . ?
C42 N5 C45 122.8(2) . . ?
C46 N5 C45 114.9(2) . . ?
C42 N6 C43 119.7(2) . . ?
C42 N6 C44 119.6(2) . . ?
C43 N6 C44 113.8(2) . . ?
O1 C1 C6 121.3(3) . . ?
O1 C1 C2 120.6(3) . . ?
C6 C1 C2 118.0(3) . . ?
C3 C2 C1 119.9(3) . . ?
C3 C2 C7 119.0(3) . . ?
C1 C2 C7 121.1(3) . . ?
C4 C3 C2 121.5(3) . . ?
C4 C3 H3 119.3 . . ?
C2 C3 H3 119.2 . . ?
C3 C4 C5 119.1(3) . . ?
C3 C4 H4A 120.5 . . ?
C5 C4 H4A 120.5 . . ?
C4 C5 C6 121.5(3) . . ?
C4 C5 H5 119.2 . . ?
C6 C5 H5 119.2 . . ?
C5 C6 C1 119.7(3) . . ?
C5 C6 C13 119.3(3) . . ?
C1 C6 C13 120.9(3) . . ?
C8 C7 C12 117.3(3) . . ?
C8 C7 C2 121.8(3) . . ?
C12 C7 C2 120.9(3) . . ?
C7 C8 C9 120.6(4) . . ?
C7 C8 H8 119.7 . . ?
C9 C8 H8 119.7 . . ?
C10 C9 C8 121.8(4) . . ?
C10 C9 H9 119.1 . . ?
C8 C9 H9 119.1 . . ?
C11 C10 C9 118.6(4) . . ?
C11 C10 H10 120.7 . . ?
C9 C10 H10 120.7 . . ?
C10 C11 C12 120.0(4) . . ?
C10 C11 H11 120.0 . . ?
C12 C11 H11 120.0 . . ?
C7 C12 C11 121.8(3) . . ?
C7 C12 H12 119.1 . . ?
C11 C12 H12 119.1 . . ?
C18 C13 C14 117.6(3) . . ?
C18 C13 C6 121.8(3) . . ?
C14 C13 C6 120.3(3) . . ?
C15 C14 C13 121.3(3) . . ?
C15 C14 H14 119.4 . . ?
C13 C14 H14 119.4 . . ?
C14 C15 C16 119.9(4) . . ?
C14 C15 H15 120.1 . . ?
C16 C15 H15 120.1 . . ?
C17 C16 C15 119.9(4) . . ?
C17 C16 H16 120.1 . . ?
C15 C16 H16 120.1 . . ?
C16 C17 C18 120.1(4) . . ?
C16 C17 H17 120.0 . . ?
C18 C17 H17 120.0 . . ?
C17 C18 C13 121.2(4) . . ?
C17 C18 H18 119.4 . . ?
C13 C18 H18 119.4 . . ?
N1 C19 N3 120.8(3) . . ?
N1 C19 N2 123.9(3) . . ?
N3 C19 N2 115.3(3) . . ?
N3 C20 H20A 109.5 . . ?
N3 C20 H20B 109.5 . . ?
H20A C20 H20B 109.5 . . ?
N3 C20 H20C 109.5 . . ?
H20A C20 H20C 109.5 . . ?
H20B C20 H20C 109.5 . . ?
N3 C21 H21A 109.5 . . ?
N3 C21 H21B 109.5 . . ?
H21A C21 H21B 109.5 . . ?
N3 C21 H21C 109.5 . . ?
H21A C21 H21C 109.5 . . ?
H21B C21 H21C 109.5 . . ?
N2 C22 H22A 109.5 . . ?
N2 C22 H22B 109.5 . . ?
H22A C22 H22B 109.5 . . ?
N2 C22 H22C 109.5 . . ?
H22A C22 H22C 109.5 . . ?
H22B C22 H22C 109.5 . . ?
N2 C23 H23A 109.5 . . ?
N2 C23 H23B 109.5 . . ?
H23A C23 H23B 109.5 . . ?
N2 C23 H23C 109.5 . . ?
H23A C23 H23C 109.5 . . ?
H23B C23 H23C 109.5 . . ?
O2 C24 C25 121.7(3) . . ?
O2 C24 C29 119.8(3) . . ?
C25 C24 C29 118.5(3) . . ?
C26 C25 C24 119.8(3) . . ?
C26 C25 C30 118.8(3) . . ?
C24 C25 C30 121.5(2) . . ?
C27 C26 C25 121.2(3) . . ?
C27 C26 H26 119.4 . . ?
C25 C26 H26 119.4 . . ?
C28 C27 C26 119.2(3) . . ?
C28 C27 H27 120.4 . . ?
C26 C27 H27 120.4 . . ?
C27 C28 C29 122.0(3) . . ?
C27 C28 H28 119.0 . . ?
C29 C28 H28 119.0 . . ?
C28 C29 C24 119.3(3) . . ?
C28 C29 C36 119.2(3) . . ?
C24 C29 C36 121.4(3) . . ?
C35 C30 C31 118.1(3) . . ?
C35 C30 C25 121.5(3) . . ?
C31 C30 C25 120.4(3) . . ?
C32 C31 C30 121.1(3) . . ?
C32 C31 H31 119.4 . . ?
C30 C31 H31 119.4 . . ?
C33 C32 C31 120.1(3) . . ?
C33 C32 H32 119.9 . . ?
C31 C32 H32 119.9 . . ?
C32 C33 C34 119.4(3) . . ?
C32 C33 H33 120.3 . . ?
C34 C33 H33 120.3 . . ?
C35 C34 C33 120.5(3) . . ?
C35 C34 H34 119.7 . . ?
C33 C34 H34 119.7 . . ?
C34 C35 C30 120.7(3) . . ?
C34 C35 H35 119.6 . . ?
C30 C35 H35 119.6 . . ?
C41 C36 C37 117.6(3) . . ?
C41 C36 C29 120.1(3) . . ?
C37 C36 C29 122.2(3) . . ?
C38 C37 C36 120.6(3) . . ?
C38 C37 H37 119.7 . . ?
C36 C37 H37 119.7 . . ?
C39 C38 C37 120.7(4) . . ?
C39 C38 H38 119.7 . . ?
C37 C38 H38 119.7 . . ?
C38 C39 C40 119.8(3) . . ?
C38 C39 H39 120.1 . . ?
C40 C39 H39 120.1 . . ?
C39 C40 C41 119.8(4) . . ?
C39 C40 H40 120.1 . . ?
C41 C40 H40 120.1 . . ?
C36 C41 C40 121.4(3) . . ?
C36 C41 H41 119.3 . . ?
C40 C41 H41 119.3 . . ?
N4 C42 N5 124.4(3) . . ?
N4 C42 N6 119.7(3) . . ?
N5 C42 N6 115.9(2) . . ?
N6 C43 H43A 109.5 . . ?
N6 C43 H43B 109.5 . . ?
H43A C43 H43B 109.5 . . ?
N6 C43 H43C 109.5 . . ?
H43A C43 H43C 109.5 . . ?
H43B C43 H43C 109.5 . . ?
N6 C44 H44A 109.5 . . ?
N6 C44 H44B 109.5 . . ?
H44A C44 H44B 109.5 . . ?
N6 C44 H44C 109.5 . . ?
H44A C44 H44C 109.5 . . ?
H44B C44 H44C 109.5 . . ?
N5 C45 H45A 109.5 . . ?
N5 C45 H45B 109.5 . . ?
H45A C45 H45B 109.5 . . ?
N5 C45 H45C 109.5 . . ?
H45A C45 H45C 109.5 . . ?
H45B C45 H45C 109.5 . . ?
N5 C46 H46A 109.5 . . ?
N5 C46 H46B 109.5 . . ?
H46A C46 H46B 109.5 . . ?
N5 C46 H46C 109.5 . . ?
H46A C46 H46C 109.5 . . ?
H46B C46 H46C 109.5 . . ?

loop_
_geom_bond_atom_site_label_1
_geom_bond_atom_site_label_2
_geom_bond_distance
_geom_bond_site_symmetry_2
_geom_bond_publ_flag
Mg1 O2 1.903(2) . ?
Mg1 O1 1.903(2) . ?
Mg1 N4 2.077(2) . ?
Mg1 N1 2.077(3) . ?
O1 C1 1.324(3) . ?
O2 C24 1.319(3) . ?
N1 C19 1.303(4) . ?
N1 H1 0.8800 . ?
N2 C19 1.386(4) . ?
N2 C23 1.448(4) . ?
N2 C22 1.459(4) . ?
N3 C19 1.361(4) . ?
N3 C20 1.454(4) . ?
N3 C21 1.471(4) . ?
N4 C42 1.312(3) . ?
N4 H4 0.8800 . ?
N5 C42 1.357(3) . ?
N5 C46 1.449(4) . ?
N5 C45 1.462(4) . ?
N6 C42 1.375(3) . ?
N6 C43 1.453(4) . ?
N6 C44 1.465(4) . ?
C1 C6 1.414(4) . ?
C1 C2 1.421(4) . ?
C2 C3 1.392(4) . ?
C2 C7 1.488(4) . ?
C3 C4 1.380(5) . ?
C3 H3 0.9500 . ?
C4 C5 1.381(4) . ?
C4 H4A 0.9500 . ?
C5 C6 1.398(4) . ?
C5 H5 0.9500 . ?
C6 C13 1.477(4) . ?
C7 C8 1.383(5) . ?
C7 C12 1.386(4) . ?
C8 C9 1.384(5) . ?
C8 H8 0.9500 . ?
C9 C10 1.375(5) . ?
C9 H9 0.9500 . ?
C10 C11 1.365(5) . ?
C10 H10 0.9500 . ?
C11 C12 1.400(5) . ?
C11 H11 0.9500 . ?
C12 H12 0.9500 . ?
C13 C18 1.389(4) . ?
C13 C14 1.401(4) . ?
C14 C15 1.377(5) . ?
C14 H14 0.9500 . ?
C15 C16 1.381(5) . ?
C15 H15 0.9500 . ?
C16 C17 1.378(6) . ?
C16 H16 0.9500 . ?
C17 C18 1.382(5) . ?
C17 H17 0.9500 . ?
C18 H18 0.9500 . ?
C20 H20A 0.9800 . ?
C20 H20B 0.9800 . ?
C20 H20C 0.9800 . ?
C21 H21A 0.9800 . ?
C21 H21B 0.9800 . ?
C21 H21C 0.9800 . ?
C22 H22A 0.9800 . ?
C22 H22B 0.9800 . ?
C22 H22C 0.9800 . ?
C23 H23A 0.9800 . ?
C23 H23B 0.9800 . ?
C23 H23C 0.9800 . ?
C24 C25 1.420(4) . ?
C24 C29 1.428(4) . ?
C25 C26 1.400(4) . ?
C25 C30 1.491(4) . ?
C26 C27 1.389(4) . ?
C26 H26 0.9500 . ?
C27 C28 1.380(4) . ?
C27 H27 0.9500 . ?
C28 C29 1.395(4) . ?
C28 H28 0.9500 . ?
C29 C36 1.483(4) . ?
C30 C35 1.391(4) . ?
C30 C31 1.397(4) . ?
C31 C32 1.384(4) . ?
C31 H31 0.9500 . ?
C32 C33 1.377(4) . ?
C32 H32 0.9500 . ?
C33 C34 1.392(4) . ?
C33 H33 0.9500 . ?
C34 C35 1.380(4) . ?
C34 H34 0.9500 . ?
C35 H35 0.9500 . ?
C36 C41 1.390(4) . ?
C36 C37 1.400(4) . ?
C37 C38 1.390(4) . ?
C37 H37 0.9500 . ?
C38 C39 1.375(5) . ?
C38 H38 0.9500 . ?
C39 C40 1.376(5) . ?
C39 H39 0.9500 . ?
C40 C41 1.395(4) . ?
C40 H40 0.9500 . ?
C41 H41 0.9500 . ?
C43 H43A 0.9800 . ?
C43 H43B 0.9800 . ?
C43 H43C 0.9800 . ?
C44 H44A 0.9800 . ?
C44 H44B 0.9800 . ?
C44 H44C 0.9800 . ?
C45 H45A 0.9800 . ?
C45 H45B 0.9800 . ?
C45 H45C 0.9800 . ?
C46 H46A 0.9800 . ?
C46 H46B 0.9800 . ?
C46 H46C 0.9800 . ?
